data_7109317
loop_
_publ_author_name
'Xiaolu Song'
'Zhe Wang'
'Jin Zhao'
'T. S. Andy Hor'

_publ_section_title
;
 Sodium cubane and double-cubane aggregates of hybridised salicylaldimines
 and their transmetallation to nickel for catalytic ethylene
 oligomerisation
;
_journal_name_full Chem.Commun.
_journal_page_first 4992
_journal_paper_doi 10.1039/c3cc40320c
_journal_volume 49
_journal_year 2013
_chemical_formula_sum 'C84 H72 N6 Na6 O6 S6'
_chemical_formula_weight 1591.78
_chemical_name_systematic
;
?
;
_space_group_IT_number 2
_symmetry_cell_setting triclinic
_symmetry_space_group_name_Hall '-P 1'
_symmetry_space_group_name_H-M 'P -1'
_atom_sites_solution_hydrogens geom
_atom_sites_solution_primary direct
_atom_sites_solution_secondary difmap
_audit_creation_method SHELXL-97
_cell_angle_alpha 84.192(2)
_cell_angle_beta 84.067(2)
_cell_angle_gamma 65.0260(10)
_cell_formula_units_Z 2
_cell_length_a 12.5133(8)
_cell_length_b 13.8309(9)
_cell_length_c 25.5673(16)
_cell_measurement_reflns_used 5696
_cell_measurement_temperature 223(2)
_cell_measurement_theta_max 24.24
_cell_measurement_theta_min 2.30
_cell_volume 3981.6(4)
_computing_cell_refinement 'Bruker SMART'
_computing_data_collection 'Bruker SMART'
_computing_data_reduction 'Bruker SAINT'
_computing_molecular_graphics 'Bruker SHELXTL'
_computing_publication_material 'Bruker SHELXTL'
_computing_structure_refinement 'SHELXL-97 (Sheldrick, 1997)'
_computing_structure_solution 'SHELXS-97 (Sheldrick, 1990)'
_diffrn_ambient_temperature 223(2)
_diffrn_measured_fraction_theta_full 0.997
_diffrn_measured_fraction_theta_max 0.997
_diffrn_measurement_device_type 'CCD area detector'
_diffrn_measurement_method 'phi and omega scans'
_diffrn_radiation_monochromator graphite
_diffrn_radiation_source 'fine-focus sealed tube'
_diffrn_radiation_type MoK\a
_diffrn_radiation_wavelength 0.71073
_diffrn_reflns_av_R_equivalents 0.0369
_diffrn_reflns_av_sigmaI/netI 0.0444
_diffrn_reflns_limit_h_max 16
_diffrn_reflns_limit_h_min -16
_diffrn_reflns_limit_k_max 17
_diffrn_reflns_limit_k_min -17
_diffrn_reflns_limit_l_max 33
_diffrn_reflns_limit_l_min -33
_diffrn_reflns_number 52330
_diffrn_reflns_theta_full 27.50
_diffrn_reflns_theta_max 27.50
_diffrn_reflns_theta_min 0.80
_exptl_absorpt_coefficient_mu 0.262
_exptl_absorpt_correction_T_max 0.9495
_exptl_absorpt_correction_T_min 0.8587
_exptl_absorpt_correction_type multi-scan
_exptl_absorpt_process_details 'Sadabs, (Sheldrick 2001)'
_exptl_crystal_colour YELLOW
_exptl_crystal_density_diffrn 1.328
_exptl_crystal_density_meas ?
_exptl_crystal_density_method 'not measured'
_exptl_crystal_description BLOCK
_exptl_crystal_F_000 1656
_exptl_crystal_size_max 0.60
_exptl_crystal_size_mid 0.54
_exptl_crystal_size_min 0.20
_refine_diff_density_max 0.808
_refine_diff_density_min -0.384
_refine_diff_density_rms 0.060
_refine_ls_extinction_method none
_refine_ls_goodness_of_fit_ref 1.084
_refine_ls_hydrogen_treatment constr
_refine_ls_matrix_type full
_refine_ls_number_parameters 979
_refine_ls_number_reflns 18232
_refine_ls_number_restraints 0
_refine_ls_restrained_S_all 1.084
_refine_ls_R_factor_all 0.0784
_refine_ls_R_factor_gt 0.0609
_refine_ls_shift/su_max 0.001
_refine_ls_shift/su_mean 0.000
_refine_ls_structure_factor_coef Fsqd
_refine_ls_weighting_details 'calc w=1/[\s^2^(Fo^2^)+(0.0599P)^2^+1.7532P] where P=(Fo^2^+2Fc^2^)/3'
_refine_ls_weighting_scheme calc
_refine_ls_wR_factor_gt 0.1358
_refine_ls_wR_factor_ref 0.1446
_reflns_number_gt 14456
_reflns_number_total 18232
_reflns_threshold_expression >2sigma(I)
_cod_data_source_file c3cc40320c.txt
_cod_data_source_block b256
_cod_depositor_comments
;
The following automatic conversions were performed:

'_exptl_crystal_density_meas' value 'Not Measured' was changed to '?'
- the value is perceived as not measured.

Automatic conversion script
Id: cif_fix_values 3008 2015-01-20 13:52:24Z robertas 
;
_cod_original_sg_symbol_H-M P-1
_cod_database_code 7109317

loop_
_symmetry_equiv_pos_as_xyz
'x, y, z'
'-x, -y, -z'

loop_
_atom_site_label
_atom_site_type_symbol
_atom_site_fract_x
_atom_site_fract_y
_atom_site_fract_z
_atom_site_U_iso_or_equiv
_atom_site_adp_type
_atom_site_occupancy
_atom_site_symmetry_multiplicity
_atom_site_calc_flag
_atom_site_refinement_flags
Na1 Na 0.48999(8) 0.15434(7) 0.56724(3) 0.0327(2) Uani 1 1 d .
Na2 Na 0.34728(7) 0.08693(7) 0.49867(3) 0.03139(19) Uani 1 1 d .
Na3 Na 0.51227(8) 0.05435(8) 0.39118(3) 0.0366(2) Uani 1 1 d .
Na4 Na -0.10401(8) 0.60005(7) 0.90329(4) 0.0350(2) Uani 1 1 d .
Na5 Na 0.11459(7) 0.39887(7) 0.90791(3) 0.03090(19) Uani 1 1 d .
Na6 Na -0.04782(8) 0.39641(8) 1.00312(3) 0.0391(2) Uani 1 1 d .
S1 S 0.55448(6) 0.31348(6) 0.60724(3) 0.04842(17) Uani 1 1 d .
S2 S 0.12473(6) 0.26251(6) 0.45992(3) 0.05078(18) Uani 1 1 d .
S3 S 0.59612(6) 0.12225(6) 0.29179(3) 0.05000(17) Uani 1 1 d .
S4 S -0.25839(6) 0.70364(6) 0.81956(3) 0.04505(16) Uani 1 1 d .
S5 S 0.29824(5) 0.30995(5) 0.82732(3) 0.03981(15) Uani 1 1 d .
S6 S -0.05464(7) 0.18052(6) 1.01418(3) 0.05224(18) Uani 1 1 d .
O1 O 0.33493(13) 0.10546(12) 0.58908(6) 0.0320(3) Uani 1 1 d .
O2 O 0.52310(13) 0.10872(12) 0.47567(6) 0.0315(3) Uani 1 1 d .
O3 O 0.35674(13) 0.01484(12) 0.41882(6) 0.0332(3) Uani 1 1 d .
O4 O 0.08493(13) 0.57521(12) 0.90873(6) 0.0315(3) Uani 1 1 d .
O5 O -0.08182(13) 0.42663(12) 0.91625(6) 0.0319(3) Uani 1 1 d .
O6 O 0.13975(13) 0.39443(12) 1.00073(6) 0.0337(3) Uani 1 1 d .
N1 N 0.45529(17) 0.17035(16) 0.66142(7) 0.0354(4) Uani 1 1 d .
N2 N 0.31095(18) 0.28933(16) 0.50426(8) 0.0399(5) Uani 1 1 d .
N3 N 0.35980(17) 0.18094(16) 0.34137(8) 0.0380(4) Uani 1 1 d .
N4 N -0.10567(16) 0.76758(15) 0.87113(8) 0.0343(4) Uani 1 1 d .
N5 N 0.04626(16) 0.43883(16) 0.81717(7) 0.0338(4) Uani 1 1 d .
N6 N 0.13445(19) 0.21600(16) 0.95512(9) 0.0434(5) Uani 1 1 d .
C1 C 0.24776(19) 0.13854(17) 0.62481(9) 0.0316(5) Uani 1 1 d .
C2 C 0.1366(2) 0.1416(2) 0.61645(10) 0.0409(6) Uani 1 1 d .
H2 H 0.1258 0.1220 0.5839 0.049 Uiso 1 1 calc R
C3 C 0.0432(2) 0.1722(2) 0.65402(11) 0.0498(7) Uani 1 1 d .
H3 H -0.0291 0.1726 0.6467 0.060 Uiso 1 1 calc R
C4 C 0.0548(2) 0.2023(2) 0.70261(12) 0.0550(8) Uani 1 1 d .
H4 H -0.0088 0.2231 0.7283 0.066 Uiso 1 1 calc R
C5 C 0.1603(2) 0.2012(2) 0.71216(10) 0.0498(7) Uani 1 1 d .
H5 H 0.1685 0.2209 0.7451 0.060 Uiso 1 1 calc R
C6 C 0.2579(2) 0.17173(19) 0.67476(9) 0.0355(5) Uani 1 1 d .
C7 C 0.3628(2) 0.1768(2) 0.69066(9) 0.0387(5) Uani 1 1 d .
H7 H 0.3636 0.1858 0.7266 0.046 Uiso 1 1 calc R
C8 C 0.5515(2) 0.1687(2) 0.68688(9) 0.0369(5) Uani 1 1 d .
C9 C 0.5950(2) 0.1008(2) 0.73072(10) 0.0472(6) Uani 1 1 d .
H9 H 0.5576 0.0568 0.7451 0.057 Uiso 1 1 calc R
C10 C 0.6924(3) 0.0962(3) 0.75384(11) 0.0591(8) Uani 1 1 d .
H10 H 0.7213 0.0494 0.7834 0.071 Uiso 1 1 calc R
C11 C 0.7464(2) 0.1615(3) 0.73281(12) 0.0583(8) Uani 1 1 d .
H11 H 0.8119 0.1597 0.7486 0.070 Uiso 1 1 calc R
C12 C 0.7056(2) 0.2289(2) 0.68925(11) 0.0502(7) Uani 1 1 d .
H12 H 0.7431 0.2733 0.6756 0.060 Uiso 1 1 calc R
C13 C 0.6092(2) 0.2325(2) 0.66489(10) 0.0390(5) Uani 1 1 d .
C14 C 0.6826(3) 0.3293(3) 0.57666(13) 0.0610(8) Uani 1 1 d .
H14A H 0.6958 0.3814 0.5946 0.092 Uiso 1 1 calc R
H14B H 0.6702 0.3536 0.5399 0.092 Uiso 1 1 calc R
H14C H 0.7511 0.2612 0.5789 0.092 Uiso 1 1 calc R
C15 C 0.5632(2) 0.18048(19) 0.46008(8) 0.0321(5) Uani 1 1 d .
C16 C 0.6811(2) 0.1501(2) 0.43917(10) 0.0459(6) Uani 1 1 d .
H16 H 0.7297 0.0771 0.4359 0.055 Uiso 1 1 calc R
C17 C 0.7276(3) 0.2236(3) 0.42339(11) 0.0579(8) Uani 1 1 d .
H17 H 0.8069 0.1993 0.4102 0.070 Uiso 1 1 calc R
C18 C 0.6606(3) 0.3313(3) 0.42648(12) 0.0605(8) Uani 1 1 d .
H18 H 0.6929 0.3808 0.4154 0.073 Uiso 1 1 calc R
C19 C 0.5455(3) 0.3650(2) 0.44614(12) 0.0562(7) Uani 1 1 d .
H19 H 0.4989 0.4387 0.4481 0.067 Uiso 1 1 calc R
C20 C 0.4941(2) 0.2931(2) 0.46360(10) 0.0401(5) Uani 1 1 d .
C21 C 0.3737(2) 0.3391(2) 0.48659(10) 0.0438(6) Uani 1 1 d .
H21 H 0.3383 0.4136 0.4886 0.053 Uiso 1 1 calc R
C22 C 0.1990(2) 0.34752(19) 0.53071(10) 0.0441(6) Uani 1 1 d .
C23 C 0.1882(3) 0.4047(2) 0.57393(12) 0.0623(8) Uani 1 1 d .
H23 H 0.2546 0.4103 0.5849 0.075 Uiso 1 1 calc R
C24 C 0.0782(4) 0.4537(3) 0.60102(15) 0.0832(11) Uani 1 1 d .
H24 H 0.0704 0.4917 0.6307 0.100 Uiso 1 1 calc R
C25 C -0.0188(3) 0.4465(3) 0.58414(16) 0.0811(11) Uani 1 1 d .
H25 H -0.0927 0.4800 0.6025 0.097 Uiso 1 1 calc R
C26 C -0.0097(3) 0.3913(2) 0.54099(13) 0.0618(8) Uani 1 1 d .
H26 H -0.0772 0.3885 0.5295 0.074 Uiso 1 1 calc R
C27 C 0.1003(2) 0.3393(2) 0.51435(11) 0.0460(6) Uani 1 1 d .
C28 C -0.0142(3) 0.2546(3) 0.45827(18) 0.0855(12) Uani 1 1 d .
H28A H -0.0329 0.2237 0.4918 0.128 Uiso 1 1 calc R
H28B H -0.0093 0.2100 0.4304 0.128 Uiso 1 1 calc R
H28C H -0.0756 0.3257 0.4517 0.128 Uiso 1 1 calc R
C29 C 0.25974(19) 0.03101(18) 0.39833(9) 0.0341(5) Uani 1 1 d .
C30 C 0.1903(2) -0.0235(2) 0.42054(12) 0.0477(6) Uani 1 1 d .
H30 H 0.2147 -0.0692 0.4509 0.057 Uiso 1 1 calc R
C31 C 0.0895(3) -0.0124(2) 0.39959(15) 0.0612(8) Uani 1 1 d .
H31 H 0.0471 -0.0510 0.4155 0.073 Uiso 1 1 calc R
C32 C 0.0488(2) 0.0546(3) 0.35546(15) 0.0647(9) Uani 1 1 d .
H32 H -0.0194 0.0601 0.3406 0.078 Uiso 1 1 calc R
C33 C 0.1097(2) 0.1131(2) 0.33356(12) 0.0545(7) Uani 1 1 d .
H33 H 0.0811 0.1599 0.3039 0.065 Uiso 1 1 calc R
C34 C 0.2140(2) 0.10498(19) 0.35419(10) 0.0389(5) Uani 1 1 d .
C35 C 0.2621(2) 0.1791(2) 0.33146(9) 0.0409(6) Uani 1 1 d .
H35 H 0.2171 0.2318 0.3067 0.049 Uiso 1 1 calc R
C36 C 0.3822(2) 0.2707(2) 0.32360(9) 0.0413(6) Uani 1 1 d .
C37 C 0.2971(3) 0.3746(2) 0.33098(11) 0.0538(7) Uani 1 1 d .
H37 H 0.2203 0.3855 0.3444 0.065 Uiso 1 1 calc R
C38 C 0.3245(3) 0.4606(3) 0.31888(13) 0.0654(8) Uani 1 1 d .
H38 H 0.2667 0.5300 0.3242 0.078 Uiso 1 1 calc R
C39 C 0.4365(3) 0.4457(3) 0.29903(13) 0.0673(9) Uani 1 1 d .
H39 H 0.4548 0.5050 0.2910 0.081 Uiso 1 1 calc R
C40 C 0.5222(3) 0.3438(3) 0.29085(11) 0.0578(8) Uani 1 1 d .
H40 H 0.5982 0.3342 0.2768 0.069 Uiso 1 1 calc R
C41 C 0.4962(2) 0.2561(2) 0.30332(9) 0.0421(6) Uani 1 1 d .
C42 C 0.7389(3) 0.1225(3) 0.29290(12) 0.0684(9) Uani 1 1 d .
H42A H 0.7524 0.1645 0.2623 0.103 Uiso 1 1 calc R
H42B H 0.7990 0.0497 0.2922 0.103 Uiso 1 1 calc R
H42C H 0.7425 0.1533 0.3247 0.103 Uiso 1 1 calc R
C43 C 0.15164(19) 0.62069(18) 0.88680(8) 0.0308(5) Uani 1 1 d .
C44 C 0.2756(2) 0.5700(2) 0.88949(10) 0.0427(6) Uani 1 1 d .
H44 H 0.3090 0.5023 0.9074 0.051 Uiso 1 1 calc R
C45 C 0.3495(2) 0.6155(2) 0.86706(12) 0.0523(7) Uani 1 1 d .
H45 H 0.4316 0.5781 0.8693 0.063 Uiso 1 1 calc R
C46 C 0.3037(2) 0.7162(3) 0.84113(12) 0.0576(8) Uani 1 1 d .
H46 H 0.3541 0.7476 0.8258 0.069 Uiso 1 1 calc R
C47 C 0.1841(2) 0.7689(2) 0.83833(11) 0.0511(7) Uani 1 1 d .
H47 H 0.1530 0.8374 0.8210 0.061 Uiso 1 1 calc R
C48 C 0.1058(2) 0.72454(19) 0.86038(9) 0.0366(5) Uani 1 1 d .
C49 C -0.0185(2) 0.79152(19) 0.85647(9) 0.0379(5) Uani 1 1 d .
H49 H -0.0377 0.8612 0.8413 0.045 Uiso 1 1 calc R
C50 C -0.2212(2) 0.84984(18) 0.86907(9) 0.0372(5) Uani 1 1 d .
C51 C -0.2529(2) 0.9465(2) 0.89155(11) 0.0500(7) Uani 1 1 d .
H51 H -0.1957 0.9597 0.9070 0.060 Uiso 1 1 calc R
C52 C -0.3675(3) 1.0228(2) 0.89131(14) 0.0635(8) Uani 1 1 d .
H52 H -0.3885 1.0880 0.9065 0.076 Uiso 1 1 calc R
C53 C -0.4510(3) 1.0037(2) 0.86894(14) 0.0669(9) Uani 1 1 d .
H53 H -0.5289 1.0564 0.8686 0.080 Uiso 1 1 calc R
C54 C -0.4221(2) 0.9081(2) 0.84686(12) 0.0565(8) Uani 1 1 d .
H54 H -0.4804 0.8961 0.8317 0.068 Uiso 1 1 calc R
C55 C -0.3065(2) 0.8291(2) 0.84698(10) 0.0406(6) Uani 1 1 d .
C56 C -0.3895(3) 0.6806(3) 0.82463(12) 0.0598(8) Uani 1 1 d .
H56A H -0.4254 0.6911 0.8603 0.090 Uiso 1 1 calc R
H56B H -0.3695 0.6079 0.8161 0.090 Uiso 1 1 calc R
H56C H -0.4448 0.7302 0.8002 0.090 Uiso 1 1 calc R
C57 C -0.14638(19) 0.40318(17) 0.88762(9) 0.0318(5) Uani 1 1 d .
C58 C -0.2413(2) 0.3798(2) 0.91166(11) 0.0420(6) Uani 1 1 d .
H58 H -0.2548 0.3798 0.9485 0.050 Uiso 1 1 calc R
C59 C -0.3135(2) 0.3575(2) 0.88285(13) 0.0552(7) Uani 1 1 d .
H59 H -0.3754 0.3426 0.9002 0.066 Uiso 1 1 calc R
C60 C -0.2969(2) 0.3564(3) 0.82858(13) 0.0633(9) Uani 1 1 d .
H60 H -0.3465 0.3407 0.8090 0.076 Uiso 1 1 calc R
C61 C -0.2069(2) 0.3787(2) 0.80389(12) 0.0544(7) Uani 1 1 d .
H61 H -0.1957 0.3785 0.7670 0.065 Uiso 1 1 calc R
C62 C -0.1299(2) 0.40210(19) 0.83198(10) 0.0372(5) Uani 1 1 d .
C63 C -0.0406(2) 0.4262(2) 0.80045(9) 0.0371(5) Uani 1 1 d .
H63 H -0.0462 0.4335 0.7638 0.045 Uiso 1 1 calc R
C64 C 0.1172(2) 0.4711(2) 0.77893(9) 0.0373(5) Uani 1 1 d .
C65 C 0.0686(3) 0.5578(2) 0.74310(10) 0.0527(7) Uani 1 1 d .
H65 H -0.0138 0.5959 0.7433 0.063 Uiso 1 1 calc R
C66 C 0.1412(3) 0.5887(3) 0.70690(12) 0.0688(9) Uani 1 1 d .
H66 H 0.1079 0.6480 0.6830 0.083 Uiso 1 1 calc R
C67 C 0.2618(3) 0.5321(3) 0.70632(12) 0.0690(9) Uani 1 1 d .
H67 H 0.3107 0.5520 0.6814 0.083 Uiso 1 1 calc R
C68 C 0.3115(3) 0.4468(3) 0.74184(11) 0.0557(7) Uani 1 1 d .
H68 H 0.3940 0.4082 0.7407 0.067 Uiso 1 1 calc R
C69 C 0.2403(2) 0.4172(2) 0.77948(9) 0.0378(5) Uani 1 1 d .
C70 C 0.4424(2) 0.3042(2) 0.83485(14) 0.0598(8) Uani 1 1 d .
H70A H 0.4961 0.2689 0.8056 0.090 Uiso 1 1 calc R
H70B H 0.4717 0.2646 0.8677 0.090 Uiso 1 1 calc R
H70C H 0.4371 0.3762 0.8353 0.090 Uiso 1 1 calc R
C71 C 0.2517(2) 0.33204(19) 1.00343(8) 0.0331(5) Uani 1 1 d .
C72 C 0.3298(2) 0.3691(2) 1.02219(10) 0.0467(6) Uani 1 1 d .
H72 H 0.2995 0.4400 1.0320 0.056 Uiso 1 1 calc R
C73 C 0.4477(3) 0.3055(3) 1.02661(12) 0.0616(8) Uani 1 1 d .
H73 H 0.4957 0.3338 1.0393 0.074 Uiso 1 1 calc R
C74 C 0.4969(3) 0.2020(3) 1.01288(14) 0.0693(9) Uani 1 1 d .
H74 H 0.5776 0.1589 1.0164 0.083 Uiso 1 1 calc R
C75 C 0.4263(2) 0.1623(2) 0.99392(13) 0.0590(8) Uani 1 1 d .
H75 H 0.4598 0.0911 0.9844 0.071 Uiso 1 1 calc R
C76 C 0.3047(2) 0.2247(2) 0.98822(10) 0.0395(5) Uani 1 1 d .
C77 C 0.2424(2) 0.1739(2) 0.96475(11) 0.0447(6) Uani 1 1 d .
H77 H 0.2865 0.1028 0.9559 0.054 Uiso 1 1 calc R
C78 C 0.0899(2) 0.16012(19) 0.92644(11) 0.0455(6) Uani 1 1 d .
C79 C 0.1348(3) 0.1302(2) 0.87609(12) 0.0605(8) Uani 1 1 d .
H79 H 0.2028 0.1389 0.8618 0.073 Uiso 1 1 calc R
C80 C 0.0801(4) 0.0873(3) 0.84633(14) 0.0766(11) Uani 1 1 d .
H80 H 0.1102 0.0677 0.8119 0.092 Uiso 1 1 calc R
C81 C -0.0186(4) 0.0740(3) 0.86783(15) 0.0750(10) Uani 1 1 d .
H81 H -0.0567 0.0463 0.8477 0.090 Uiso 1 1 calc R
C82 C -0.0622(3) 0.1008(2) 0.91859(13) 0.0595(8) Uani 1 1 d .
H82 H -0.1287 0.0897 0.9330 0.071 Uiso 1 1 calc R
C83 C -0.0089(2) 0.1437(2) 0.94835(11) 0.0458(6) Uani 1 1 d .
C84 C -0.1880(3) 0.1605(3) 1.02647(14) 0.0705(9) Uani 1 1 d .
H84A H -0.2420 0.2006 0.9996 0.106 Uiso 1 1 calc R
H84B H -0.2245 0.1850 1.0608 0.106 Uiso 1 1 calc R
H84C H -0.1694 0.0851 1.0257 0.106 Uiso 1 1 calc R

loop_
_atom_site_aniso_label
_atom_site_aniso_U_11
_atom_site_aniso_U_22
_atom_site_aniso_U_33
_atom_site_aniso_U_23
_atom_site_aniso_U_13
_atom_site_aniso_U_12
Na1 0.0333(5) 0.0366(5) 0.0305(4) -0.0083(4) 0.0028(4) -0.0165(4)
Na2 0.0262(4) 0.0379(5) 0.0310(4) -0.0096(4) 0.0016(3) -0.0135(4)
Na3 0.0278(5) 0.0477(5) 0.0322(5) 0.0001(4) -0.0026(4) -0.0142(4)
Na4 0.0331(5) 0.0344(5) 0.0419(5) 0.0035(4) -0.0076(4) -0.0185(4)
Na5 0.0286(4) 0.0317(4) 0.0326(4) -0.0047(4) 0.0008(3) -0.0128(4)
Na6 0.0397(5) 0.0574(6) 0.0306(5) -0.0060(4) -0.0002(4) -0.0301(5)
S1 0.0462(4) 0.0468(4) 0.0582(4) -0.0029(3) -0.0069(3) -0.0244(3)
S2 0.0321(3) 0.0493(4) 0.0652(4) -0.0221(3) -0.0001(3) -0.0081(3)
S3 0.0396(4) 0.0604(4) 0.0419(4) -0.0039(3) 0.0040(3) -0.0143(3)
S4 0.0337(3) 0.0576(4) 0.0442(4) -0.0070(3) -0.0043(3) -0.0181(3)
S5 0.0284(3) 0.0422(3) 0.0513(4) -0.0106(3) 0.0042(3) -0.0170(3)
S6 0.0524(4) 0.0601(4) 0.0533(4) 0.0007(3) -0.0022(3) -0.0335(4)
O1 0.0265(8) 0.0409(9) 0.0284(8) -0.0117(7) 0.0050(6) -0.0133(7)
O2 0.0297(8) 0.0340(8) 0.0328(8) -0.0060(6) 0.0031(6) -0.0154(7)
O3 0.0241(8) 0.0400(9) 0.0345(8) -0.0077(7) -0.0029(6) -0.0110(7)
O4 0.0313(8) 0.0314(8) 0.0353(8) -0.0008(6) -0.0012(6) -0.0171(7)
O5 0.0320(8) 0.0357(8) 0.0338(8) -0.0050(6) -0.0017(6) -0.0195(7)
O6 0.0275(8) 0.0383(9) 0.0356(8) -0.0067(7) -0.0012(6) -0.0134(7)
N1 0.0322(10) 0.0453(11) 0.0323(10) -0.0126(8) 0.0040(8) -0.0186(9)
N2 0.0350(11) 0.0336(10) 0.0469(12) -0.0056(9) -0.0026(9) -0.0096(9)
N3 0.0333(11) 0.0408(11) 0.0346(10) -0.0032(9) -0.0014(8) -0.0103(9)
N4 0.0310(10) 0.0314(10) 0.0392(11) 0.0019(8) -0.0015(8) -0.0130(8)
N5 0.0279(10) 0.0421(11) 0.0320(10) -0.0078(8) 0.0006(8) -0.0146(8)
N6 0.0420(12) 0.0359(11) 0.0578(13) -0.0050(10) -0.0025(10) -0.0214(10)
C1 0.0303(11) 0.0320(11) 0.0319(11) -0.0080(9) 0.0065(9) -0.0130(9)
C2 0.0344(13) 0.0480(14) 0.0440(14) -0.0168(11) 0.0041(10) -0.0192(11)
C3 0.0286(13) 0.0609(17) 0.0646(18) -0.0233(14) 0.0099(12) -0.0220(12)
C4 0.0380(14) 0.074(2) 0.0584(17) -0.0310(15) 0.0256(13) -0.0293(14)
C5 0.0449(15) 0.0706(19) 0.0411(14) -0.0279(13) 0.0169(12) -0.0300(14)
C6 0.0321(12) 0.0412(13) 0.0348(12) -0.0133(10) 0.0081(9) -0.0167(10)
C7 0.0407(13) 0.0494(14) 0.0290(12) -0.0165(10) 0.0061(10) -0.0205(12)
C8 0.0313(12) 0.0495(14) 0.0301(12) -0.0179(10) 0.0052(9) -0.0153(11)
C9 0.0431(15) 0.0660(18) 0.0325(13) -0.0094(12) 0.0049(11) -0.0229(13)
C10 0.0443(16) 0.087(2) 0.0399(15) -0.0107(15) -0.0041(12) -0.0196(16)
C11 0.0381(15) 0.088(2) 0.0506(17) -0.0236(16) -0.0062(13) -0.0230(15)
C12 0.0406(14) 0.0647(18) 0.0533(16) -0.0218(14) 0.0015(12) -0.0269(14)
C13 0.0330(12) 0.0446(14) 0.0412(13) -0.0200(11) 0.0031(10) -0.0153(11)
C14 0.0628(19) 0.067(2) 0.0644(19) -0.0006(15) 0.0005(15) -0.0397(17)
C15 0.0345(12) 0.0458(13) 0.0213(10) -0.0016(9) -0.0032(9) -0.0216(11)
C16 0.0396(14) 0.0622(17) 0.0405(14) -0.0072(12) 0.0039(11) -0.0262(13)
C17 0.0524(17) 0.096(3) 0.0426(15) -0.0023(15) 0.0055(13) -0.0502(18)
C18 0.074(2) 0.081(2) 0.0503(17) 0.0138(15) -0.0061(15) -0.059(2)
C19 0.0662(19) 0.0517(17) 0.0601(18) 0.0147(14) -0.0134(15) -0.0357(15)
C20 0.0413(14) 0.0418(14) 0.0395(13) 0.0068(11) -0.0089(11) -0.0204(11)
C21 0.0465(15) 0.0299(12) 0.0542(16) 0.0008(11) -0.0103(12) -0.0145(11)
C22 0.0444(14) 0.0299(12) 0.0497(15) -0.0079(11) 0.0008(12) -0.0073(11)
C23 0.073(2) 0.0455(16) 0.0627(19) -0.0231(14) -0.0049(16) -0.0142(15)
C24 0.100(3) 0.062(2) 0.075(2) -0.0408(19) 0.017(2) -0.019(2)
C25 0.073(2) 0.058(2) 0.090(3) -0.0309(19) 0.035(2) -0.0089(18)
C26 0.0447(16) 0.0442(16) 0.083(2) -0.0198(15) 0.0151(15) -0.0060(13)
C27 0.0397(14) 0.0329(13) 0.0566(16) -0.0129(11) 0.0066(12) -0.0067(11)
C28 0.0367(16) 0.084(3) 0.140(4) -0.048(2) -0.0076(19) -0.0196(17)
C29 0.0260(11) 0.0343(12) 0.0411(13) -0.0184(10) 0.0008(9) -0.0089(9)
C30 0.0366(14) 0.0442(15) 0.0647(18) -0.0154(13) -0.0001(12) -0.0173(12)
C31 0.0400(15) 0.0553(18) 0.098(3) -0.0227(17) -0.0025(16) -0.0262(14)
C32 0.0335(15) 0.067(2) 0.100(3) -0.0321(19) -0.0150(16) -0.0196(14)
C33 0.0372(14) 0.0555(17) 0.0646(18) -0.0185(14) -0.0184(13) -0.0068(13)
C34 0.0279(12) 0.0402(13) 0.0455(14) -0.0157(11) -0.0066(10) -0.0073(10)
C35 0.0357(13) 0.0408(13) 0.0352(13) -0.0058(10) -0.0097(10) -0.0028(11)
C36 0.0439(14) 0.0447(14) 0.0316(12) -0.0022(10) -0.0037(10) -0.0146(12)
C37 0.0553(17) 0.0462(16) 0.0528(17) -0.0059(13) 0.0020(13) -0.0149(14)
C38 0.073(2) 0.0477(17) 0.070(2) -0.0069(15) -0.0021(17) -0.0203(16)
C39 0.090(3) 0.0567(19) 0.067(2) -0.0003(16) -0.0079(18) -0.0423(19)
C40 0.0642(19) 0.072(2) 0.0469(16) -0.0055(14) -0.0020(14) -0.0372(17)
C41 0.0466(15) 0.0510(15) 0.0279(12) -0.0015(11) -0.0043(10) -0.0193(12)
C42 0.0437(17) 0.102(3) 0.0522(18) 0.0080(17) 0.0003(14) -0.0266(17)
C43 0.0322(11) 0.0346(12) 0.0287(11) -0.0074(9) 0.0023(9) -0.0166(10)
C44 0.0351(13) 0.0392(13) 0.0528(15) -0.0033(11) -0.0012(11) -0.0150(11)
C45 0.0283(13) 0.0604(18) 0.0694(19) -0.0064(15) 0.0045(12) -0.0208(13)
C46 0.0419(15) 0.0662(19) 0.070(2) 0.0038(15) 0.0119(14) -0.0331(15)
C47 0.0447(15) 0.0492(16) 0.0591(17) 0.0095(13) 0.0061(13) -0.0241(13)
C48 0.0346(12) 0.0401(13) 0.0373(12) -0.0001(10) 0.0036(10) -0.0194(11)
C49 0.0392(13) 0.0330(12) 0.0414(13) 0.0060(10) 0.0025(10) -0.0179(11)
C50 0.0333(12) 0.0336(12) 0.0415(13) 0.0064(10) 0.0012(10) -0.0135(10)
C51 0.0488(16) 0.0354(14) 0.0609(17) -0.0004(12) 0.0070(13) -0.0159(12)
C52 0.0553(19) 0.0369(15) 0.086(2) -0.0047(15) 0.0103(17) -0.0101(14)
C53 0.0393(16) 0.0410(16) 0.096(3) 0.0083(16) 0.0045(16) 0.0025(13)
C54 0.0326(14) 0.0586(18) 0.0692(19) 0.0120(15) -0.0057(13) -0.0132(13)
C55 0.0332(12) 0.0397(13) 0.0419(13) 0.0084(11) -0.0003(10) -0.0112(11)
C56 0.0464(16) 0.086(2) 0.0610(18) -0.0088(16) -0.0091(14) -0.0385(16)
C57 0.0251(11) 0.0287(11) 0.0438(13) -0.0092(9) -0.0024(9) -0.0117(9)
C58 0.0346(13) 0.0433(14) 0.0524(15) -0.0091(11) 0.0035(11) -0.0205(11)
C59 0.0353(14) 0.0631(18) 0.081(2) -0.0199(16) 0.0059(14) -0.0324(14)
C60 0.0378(15) 0.092(2) 0.078(2) -0.0378(18) -0.0012(14) -0.0380(16)
C61 0.0387(14) 0.080(2) 0.0541(16) -0.0310(15) -0.0014(12) -0.0284(15)
C62 0.0275(11) 0.0420(13) 0.0442(13) -0.0161(11) -0.0003(10) -0.0140(10)
C63 0.0328(12) 0.0480(14) 0.0318(12) -0.0134(10) -0.0013(9) -0.0159(11)
C64 0.0408(13) 0.0480(14) 0.0293(11) -0.0092(10) 0.0006(10) -0.0238(11)
C65 0.0560(17) 0.0624(18) 0.0397(14) -0.0010(13) -0.0064(12) -0.0245(15)
C66 0.089(3) 0.081(2) 0.0464(17) 0.0155(16) -0.0083(16) -0.048(2)
C67 0.082(2) 0.100(3) 0.0487(17) 0.0040(17) 0.0083(16) -0.065(2)
C68 0.0519(17) 0.079(2) 0.0496(16) -0.0121(15) 0.0117(13) -0.0419(16)
C69 0.0395(13) 0.0487(14) 0.0338(12) -0.0126(10) 0.0053(10) -0.0263(12)
C70 0.0265(13) 0.0504(17) 0.102(2) -0.0140(16) -0.0044(14) -0.0139(12)
C71 0.0321(12) 0.0398(13) 0.0258(11) 0.0006(9) 0.0001(9) -0.0144(10)
C72 0.0360(13) 0.0623(17) 0.0468(15) -0.0096(13) -0.0027(11) -0.0240(13)
C73 0.0376(15) 0.089(2) 0.0630(19) -0.0090(17) -0.0082(14) -0.0291(16)
C74 0.0275(14) 0.082(2) 0.088(2) -0.0053(19) -0.0108(15) -0.0108(15)
C75 0.0369(15) 0.0458(16) 0.082(2) -0.0006(15) -0.0023(14) -0.0065(13)
C76 0.0314(12) 0.0410(13) 0.0430(14) 0.0042(11) -0.0015(10) -0.0138(11)
C77 0.0440(15) 0.0320(13) 0.0546(16) -0.0010(11) 0.0039(12) -0.0145(11)
C78 0.0525(16) 0.0309(12) 0.0576(16) -0.0011(11) -0.0042(13) -0.0220(12)
C79 0.079(2) 0.0512(17) 0.0653(19) -0.0132(14) 0.0139(16) -0.0422(17)
C80 0.120(3) 0.066(2) 0.065(2) -0.0229(17) 0.011(2) -0.058(2)
C81 0.106(3) 0.067(2) 0.083(2) -0.0199(18) -0.009(2) -0.061(2)
C82 0.068(2) 0.0527(17) 0.075(2) -0.0101(15) -0.0006(16) -0.0414(16)
C83 0.0523(16) 0.0345(13) 0.0572(16) -0.0005(12) -0.0050(13) -0.0248(12)
C84 0.060(2) 0.086(2) 0.079(2) 0.0008(19) 0.0068(17) -0.0475(19)

loop_
_atom_type_symbol
_atom_type_description
_atom_type_scat_dispersion_real
_atom_type_scat_dispersion_imag
_atom_type_scat_source
C C 0.0033 0.0016 'International Tables Vol C Tables 4.2.6.8 and 6.1.1.4'
H H 0.0000 0.0000 'International Tables Vol C Tables 4.2.6.8 and 6.1.1.4'
O O 0.0106 0.0060 'International Tables Vol C Tables 4.2.6.8 and 6.1.1.4'
S S 0.1246 0.1234 'International Tables Vol C Tables 4.2.6.8 and 6.1.1.4'
N N 0.0061 0.0033 'International Tables Vol C Tables 4.2.6.8 and 6.1.1.4'
Na Na 0.0362 0.0249 'International Tables Vol C Tables 4.2.6.8 and 6.1.1.4'

loop_
_geom_angle_atom_site_label_1
_geom_angle_atom_site_label_2
_geom_angle_atom_site_label_3
_geom_angle
_geom_angle_site_symmetry_1
_geom_angle_site_symmetry_3
O1 Na1 O3 97.32(6) . 2_656
O1 Na1 N1 76.34(6) . .
O3 Na1 N1 89.85(7) 2_656 .
O1 Na1 S1 132.77(5) . .
O3 Na1 S1 108.50(5) 2_656 .
N1 Na1 S1 65.20(5) . .
O1 Na1 Na3 49.02(4) . 2_656
O3 Na1 Na3 48.48(4) 2_656 2_656
N1 Na1 Na3 76.16(6) . 2_656
S1 Na1 Na3 135.58(4) . 2_656
O1 Na1 Na2 90.70(5) . 2_656
O3 Na1 Na2 39.90(4) 2_656 2_656
N1 Na1 Na2 126.49(6) . 2_656
S1 Na1 Na2 133.97(3) . 2_656
Na3 Na1 Na2 57.73(3) 2_656 2_656
O3 Na2 O1 160.83(7) . .
O3 Na2 O2 92.35(6) . .
O1 Na2 O2 98.52(6) . .
O3 Na2 O2 81.40(6) . 2_656
O1 Na2 O2 83.41(6) . 2_656
O2 Na2 O2 87.22(6) . 2_656
O3 Na2 S2 83.94(5) . .
O1 Na2 S2 104.93(5) . .
O2 Na2 S2 116.42(5) . .
O2 Na2 S2 152.65(5) 2_656 .
O3 Na2 Na3 125.38(5) . 2_656
O1 Na2 Na3 41.17(4) . 2_656
O2 Na2 Na3 84.57(5) . 2_656
O2 Na2 Na3 44.01(4) 2_656 2_656
S2 Na2 Na3 144.72(3) . 2_656
O3 Na2 Na2 85.39(5) . 2_656
O1 Na2 Na2 90.88(5) . 2_656
O2 Na2 Na2 45.89(4) . 2_656
O2 Na2 Na2 41.34(4) 2_656 2_656
S2 Na2 Na2 158.86(5) . 2_656
Na3 Na2 Na2 54.58(3) 2_656 2_656
O3 Na2 Na1 40.01(4) . 2_656
O1 Na2 Na1 126.24(5) . 2_656
O2 Na2 Na1 81.36(4) . 2_656
O2 Na2 Na1 42.84(4) 2_656 2_656
S2 Na2 Na1 123.29(3) . 2_656
Na3 Na2 Na1 85.97(3) 2_656 2_656
Na2 Na2 Na1 51.22(3) 2_656 2_656
O3 Na3 O1 100.38(6) . 2_656
O3 Na3 N3 77.33(7) . .
O1 Na3 N3 156.86(7) 2_656 .
O3 Na3 O2 93.04(6) . .
O1 Na3 O2 88.35(6) 2_656 .
N3 Na3 O2 114.69(7) . .
O3 Na3 S3 134.71(5) . .
O1 Na3 S3 102.39(5) 2_656 .
N3 Na3 S3 66.58(5) . .
O2 Na3 S3 126.07(5) . .
O3 Na3 Na1 50.66(5) . 2_656
O1 Na3 Na1 49.92(4) 2_656 2_656
N3 Na3 Na1 121.68(6) . 2_656
O2 Na3 Na1 94.77(5) . 2_656
S3 Na3 Na1 132.32(4) . 2_656
O3 Na3 C1 115.86(7) . 2_656
O1 Na3 C1 22.25(5) 2_656 2_656
N3 Na3 C1 139.83(7) . 2_656
O2 Na3 C1 102.78(6) . 2_656
S3 Na3 C1 80.19(5) . 2_656
Na1 Na3 C1 66.17(5) 2_656 2_656
O3 Na3 Na2 89.23(5) . 2_656
O1 Na3 Na2 42.35(4) 2_656 2_656
N3 Na3 Na2 158.00(6) . 2_656
O2 Na3 Na2 47.94(4) . 2_656
S3 Na3 Na2 132.72(3) . 2_656
Na1 Na3 Na2 56.84(3) 2_656 2_656
C1 Na3 Na2 61.87(5) 2_656 2_656
O4 Na4 O5 99.67(6) . .
O4 Na4 N4 76.87(6) . .
O5 Na4 N4 167.16(8) . .
O4 Na4 O6 90.95(6) . 2_567
O5 Na4 O6 85.61(6) . 2_567
N4 Na4 O6 106.68(7) . 2_567
O4 Na4 C71 114.58(7) . 2_567
O5 Na4 C71 94.74(7) . 2_567
N4 Na4 C71 97.94(7) . 2_567
O6 Na4 C71 27.28(6) 2_567 2_567
O4 Na4 S4 129.20(5) . .
O5 Na4 S4 108.78(5) . .
N4 Na4 S4 66.06(5) . .
O6 Na4 S4 131.44(5) 2_567 .
C71 Na4 S4 104.18(5) 2_567 .
O4 Na4 Na6 45.37(4) . 2_567
O5 Na4 Na6 99.06(5) . 2_567
N4 Na4 Na6 87.34(6) . 2_567
O6 Na4 Na6 46.07(4) 2_567 2_567
C71 Na4 Na6 69.47(5) 2_567 2_567
S4 Na4 Na6 151.97(4) . 2_567
O4 Na5 O5 97.51(6) . .
O4 Na5 O6 83.70(6) . .
O5 Na5 O6 97.00(6) . .
O4 Na5 N5 88.35(6) . .
O5 Na5 N5 73.83(6) . .
O6 Na5 N5 167.02(7) . .
O4 Na5 N6 152.18(7) . .
O5 Na5 N6 80.17(6) . .
O6 Na5 N6 69.22(6) . .
N5 Na5 N6 116.97(7) . .
O4 Na5 S5 105.49(5) . .
O5 Na5 S5 132.20(5) . .
O6 Na5 S5 126.35(5) . .
N5 Na5 S5 65.74(5) . .
N6 Na5 S5 95.97(6) . .
O4 Na5 Na6 38.80(4) . 2_567
O5 Na5 Na6 89.27(5) . 2_567
O6 Na5 Na6 47.04(4) . 2_567
N5 Na5 Na6 122.33(6) . 2_567
N6 Na5 Na6 113.42(6) . 2_567
S5 Na5 Na6 133.63(3) . 2_567
O5 Na6 O4 156.82(7) . 2_567
O5 Na6 O6 100.77(6) . .
O4 Na6 O6 93.25(6) 2_567 .
O5 Na6 O6 82.17(6) . 2_567
O4 Na6 O6 79.62(6) 2_567 2_567
O6 Na6 O6 89.32(6) . 2_567
O5 Na6 N6 75.69(6) . .
O4 Na6 N6 127.23(7) 2_567 .
O6 Na6 N6 66.05(6) . .
O6 Na6 N6 142.47(6) 2_567 .
O5 Na6 C43 145.77(7) . 2_567
O4 Na6 C43 23.82(5) 2_567 2_567
O6 Na6 C43 113.11(6) . 2_567
O6 Na6 C43 93.16(6) 2_567 2_567
N6 Na6 C43 121.89(7) . 2_567
O5 Na6 S6 95.28(5) . .
O4 Na6 S6 95.22(5) 2_567 .
O6 Na6 S6 115.41(6) . .
O6 Na6 S6 155.09(5) 2_567 .
N6 Na6 S6 58.42(5) . .
C43 Na6 S6 75.00(5) 2_567 .
O5 Na6 Na4 148.43(5) . 2_567
O4 Na6 Na4 44.50(4) 2_567 2_567
O6 Na6 Na4 49.25(4) . 2_567
O6 Na6 Na4 87.20(4) 2_567 2_567
N6 Na6 Na4 96.03(5) . 2_567
C43 Na6 Na4 64.13(5) 2_567 2_567
S6 Na6 Na4 106.28(4) . 2_567
O5 Na6 Na6 91.28(5) . 2_567
O4 Na6 Na6 84.47(5) 2_567 2_567
O6 Na6 Na6 47.96(4) . 2_567
O6 Na6 Na6 41.36(4) 2_567 2_567
N6 Na6 Na6 108.70(6) . 2_567
C43 Na6 Na6 107.48(6) 2_567 2_567
S6 Na6 Na6 163.17(5) . 2_567
Na4 Na6 Na6 62.11(3) 2_567 2_567
O5 Na6 Na5 124.68(5) . 2_567
O4 Na6 Na5 39.12(4) 2_567 2_567
O6 Na6 Na5 81.93(5) . 2_567
O6 Na6 Na5 42.50(4) 2_567 2_567
N6 Na6 Na5 145.61(5) . 2_567
C43 Na6 Na5 58.92(5) 2_567 2_567
S6 Na6 Na5 133.74(3) . 2_567
Na4 Na6 Na5 51.44(2) 2_567 2_567
Na6 Na6 Na5 50.18(3) 2_567 2_567
C13 S1 C14 102.41(14) . .
C13 S1 Na1 92.85(8) . .
C14 S1 Na1 118.08(11) . .
C27 S2 C28 102.40(15) . .
C27 S2 Na2 93.87(9) . .
C28 S2 Na2 125.89(14) . .
C41 S3 C42 103.99(15) . .
C41 S3 Na3 89.03(8) . .
C42 S3 Na3 113.52(10) . .
C55 S4 C56 103.16(14) . .
C55 S4 Na4 90.99(8) . .
C56 S4 Na4 114.44(11) . .
C69 S5 C70 102.88(13) . .
C69 S5 Na5 96.27(8) . .
C70 S5 Na5 118.84(11) . .
C83 S6 C84 102.90(15) . .
C83 S6 Na6 98.81(8) . .
C84 S6 Na6 123.97(13) . .
C1 O1 Na3 116.13(14) . 2_656
C1 O1 Na1 130.98(14) . .
Na3 O1 Na1 81.06(6) 2_656 .
C1 O1 Na2 133.93(14) . .
Na3 O1 Na2 96.48(6) 2_656 .
Na1 O1 Na2 83.23(5) . .
C15 O2 Na2 142.56(14) . .
C15 O2 Na3 98.54(12) . .
Na2 O2 Na3 85.16(6) . .
C15 O2 Na2 124.47(14) . 2_656
Na2 O2 Na2 92.78(6) . 2_656
Na3 O2 Na2 88.05(6) . 2_656
C29 O3 Na3 133.79(15) . .
C29 O3 Na2 119.39(13) . .
Na3 O3 Na2 88.65(6) . .
C29 O3 Na1 123.58(14) . 2_656
Na3 O3 Na1 80.86(6) . 2_656
Na2 O3 Na1 100.09(6) . 2_656
C43 O4 Na4 135.51(14) . .
C43 O4 Na6 110.62(13) . 2_567
Na4 O4 Na6 90.12(6) . 2_567
C43 O4 Na5 128.39(14) . .
Na4 O4 Na5 81.07(5) . .
Na6 O4 Na5 102.07(6) 2_567 .
C57 O5 Na6 133.02(14) . .
C57 O5 Na4 114.03(14) . .
Na6 O5 Na4 100.00(6) . .
C57 O5 Na5 132.91(14) . .
Na6 O5 Na5 82.25(6) . .
Na4 O5 Na5 80.38(5) . .
C71 O6 Na6 143.73(15) . .
C71 O6 Na5 101.80(13) . .
Na6 O6 Na5 78.75(5) . .
C71 O6 Na4 93.17(12) . 2_567
Na6 O6 Na4 84.68(6) . 2_567
Na5 O6 Na4 163.20(7) . 2_567
C71 O6 Na6 125.43(14) . 2_567
Na6 O6 Na6 90.68(6) . 2_567
Na5 O6 Na6 90.46(6) . 2_567
Na4 O6 Na6 86.96(5) 2_567 2_567
C7 N1 C8 117.20(19) . .
C7 N1 Na1 128.00(16) . .
C8 N1 Na1 114.76(14) . .
C21 N2 C22 118.4(2) . .
C35 N3 C36 119.3(2) . .
C35 N3 Na3 128.77(18) . .
C36 N3 Na3 111.88(15) . .
C49 N4 C50 118.1(2) . .
C49 N4 Na4 129.03(16) . .
C50 N4 Na4 112.82(14) . .
C63 N5 C64 116.8(2) . .
C63 N5 Na5 127.45(16) . .
C64 N5 Na5 115.51(14) . .
C77 N6 C78 119.4(2) . .
C77 N6 Na5 101.22(16) . .
C78 N6 Na5 113.06(16) . .
C77 N6 Na6 126.39(18) . .
C78 N6 Na6 112.96(16) . .
Na5 N6 Na6 66.64(5) . .
O1 C1 C2 120.8(2) . .
O1 C1 C6 123.2(2) . .
C2 C1 C6 116.0(2) . .
O1 C1 Na3 41.62(10) . 2_656
C2 C1 Na3 125.62(15) . 2_656
C6 C1 Na3 101.72(14) . 2_656
C3 C2 C1 122.7(2) . .
C2 C3 C4 120.7(2) . .
C5 C4 C3 118.5(2) . .
C4 C5 C6 122.9(2) . .
C5 C6 C1 119.2(2) . .
C5 C6 C7 116.0(2) . .
C1 C6 C7 124.8(2) . .
N1 C7 C6 127.5(2) . .
C9 C8 C13 119.1(2) . .
C9 C8 N1 121.8(2) . .
C13 C8 N1 118.9(2) . .
C10 C9 C8 121.4(3) . .
C11 C10 C9 119.1(3) . .
C12 C11 C10 120.7(3) . .
C11 C12 C13 120.8(3) . .
C12 C13 C8 118.9(2) . .
C12 C13 S1 123.7(2) . .
C8 C13 S1 117.42(18) . .
O2 C15 C16 120.8(2) . .
O2 C15 C20 123.5(2) . .
C16 C15 C20 115.8(2) . .
C17 C16 C15 122.5(3) . .
C18 C17 C16 121.5(3) . .
C19 C18 C17 118.4(3) . .
C18 C19 C20 122.5(3) . .
C19 C20 C15 119.5(2) . .
C19 C20 C21 116.7(2) . .
C15 C20 C21 123.7(2) . .
N2 C21 C20 127.0(2) . .
C23 C22 C27 120.2(3) . .
C23 C22 N2 121.6(3) . .
C27 C22 N2 118.1(2) . .
C22 C23 C24 119.6(3) . .
C25 C24 C23 119.8(3) . .
C26 C25 C24 121.3(3) . .
C25 C26 C27 119.6(3) . .
C26 C27 C22 119.5(3) . .
C26 C27 S2 124.2(2) . .
C22 C27 S2 116.33(19) . .
O3 C29 C30 120.1(2) . .
O3 C29 C34 123.7(2) . .
C30 C29 C34 116.2(2) . .
C31 C30 C29 122.7(3) . .
C30 C31 C32 121.1(3) . .
C33 C32 C31 118.8(3) . .
C32 C33 C34 122.1(3) . .
C33 C34 C29 119.0(2) . .
C33 C34 C35 116.7(2) . .
C29 C34 C35 124.2(2) . .
N3 C35 C34 127.1(2) . .
C37 C36 C41 118.8(3) . .
C37 C36 N3 121.4(2) . .
C41 C36 N3 119.4(2) . .
C38 C37 C36 120.6(3) . .
C37 C38 C39 120.2(3) . .
C38 C39 C40 120.4(3) . .
C41 C40 C39 120.1(3) . .
C40 C41 C36 119.8(3) . .
C40 C41 S3 124.3(2) . .
C36 C41 S3 115.7(2) . .
O4 C43 C44 120.9(2) . .
O4 C43 C48 123.0(2) . .
C44 C43 C48 116.1(2) . .
O4 C43 Na6 45.56(10) . 2_567
C44 C43 Na6 106.21(15) . 2_567
C48 C43 Na6 115.96(15) . 2_567
C45 C44 C43 122.8(2) . .
C44 C45 C46 120.4(2) . .
C47 C46 C45 118.7(2) . .
C46 C47 C48 122.4(3) . .
C47 C48 C43 119.5(2) . .
C47 C48 C49 116.2(2) . .
C43 C48 C49 124.2(2) . .
N4 C49 C48 127.9(2) . .
C51 C50 C55 120.0(2) . .
C51 C50 N4 121.6(2) . .
C55 C50 N4 118.2(2) . .
C52 C51 C50 120.3(3) . .
C53 C52 C51 120.0(3) . .
C52 C53 C54 120.9(3) . .
C53 C54 C55 120.2(3) . .
C54 C55 C50 118.7(3) . .
C54 C55 S4 124.4(2) . .
C50 C55 S4 116.89(18) . .
O5 C57 C62 123.2(2) . .
O5 C57 C58 120.2(2) . .
C62 C57 C58 116.6(2) . .
C59 C58 C57 122.1(3) . .
C58 C59 C60 121.0(3) . .
C61 C60 C59 118.7(2) . .
C60 C61 C62 122.3(3) . .
C61 C62 C57 119.3(2) . .
C61 C62 C63 116.0(2) . .
C57 C62 C63 124.7(2) . .
N5 C63 C62 127.1(2) . .
C65 C64 C69 119.2(2) . .
C65 C64 N5 122.1(2) . .
C69 C64 N5 118.6(2) . .
C64 C65 C66 120.5(3) . .
C67 C66 C65 119.7(3) . .
C68 C67 C66 120.7(3) . .
C67 C68 C69 120.4(3) . .
C68 C69 C64 119.5(3) . .
C68 C69 S5 122.9(2) . .
C64 C69 S5 117.61(18) . .
O6 C71 C72 120.7(2) . .
O6 C71 C76 123.9(2) . .
C72 C71 C76 115.4(2) . .
O6 C71 Na4 59.55(11) . 2_567
C72 C71 Na4 88.22(15) . 2_567
C76 C71 Na4 124.40(15) . 2_567
C73 C72 C71 122.6(3) . .
C74 C73 C72 121.4(3) . .
C73 C74 C75 118.7(3) . .
C74 C75 C76 122.2(3) . .
C75 C76 C71 119.8(2) . .
C75 C76 C77 116.0(2) . .
C71 C76 C77 124.1(2) . .
N6 C77 C76 126.3(2) . .
C79 C78 C83 119.7(3) . .
C79 C78 N6 121.7(2) . .
C83 C78 N6 118.4(2) . .
C78 C79 C80 120.4(3) . .
C81 C80 C79 119.3(3) . .
C80 C81 C82 120.7(3) . .
C81 C82 C83 120.4(3) . .
C82 C83 C78 119.4(3) . .
C82 C83 S6 125.2(2) . .
C78 C83 S6 115.4(2) . .

loop_
_geom_bond_atom_site_label_1
_geom_bond_atom_site_label_2
_geom_bond_distance
_geom_bond_site_symmetry_2
Na1 O1 2.3112(17) .
Na1 O3 2.3375(17) 2_656
Na1 N1 2.418(2) .
Na1 S1 2.9441(11) .
Na1 Na3 2.9839(13) 2_656
Na1 Na2 3.5795(12) 2_656
Na2 O3 2.3320(17) .
Na2 O1 2.3335(16) .
Na2 O2 2.3523(16) .
Na2 O2 2.5570(18) 2_656
Na2 S2 3.0012(11) .
Na2 Na3 3.4420(12) 2_656
Na2 Na2 3.5573(17) 2_656
Na2 Na1 3.5795(12) 2_656
Na3 O3 2.2630(17) .
Na3 O1 2.2805(18) 2_656
Na3 N3 2.357(2) .
Na3 O2 2.3929(17) .
Na3 S3 2.8702(11) .
Na3 Na1 2.9839(13) 2_656
Na3 C1 3.083(2) 2_656
Na3 Na2 3.4420(12) 2_656
Na4 O4 2.2583(17) .
Na4 O5 2.2881(17) .
Na4 N4 2.371(2) .
Na4 O6 2.4513(18) 2_567
Na4 C71 2.839(2) 2_567
Na4 S4 2.8749(11) .
Na4 Na6 3.2217(12) 2_567
Na5 O4 2.3088(17) .
Na5 O5 2.3119(17) .
Na5 O6 2.4175(17) .
Na5 N5 2.484(2) .
Na5 N6 2.613(2) .
Na5 S5 2.8612(10) .
Na5 Na6 3.5780(13) 2_567
Na6 O5 2.2686(17) .
Na6 O4 2.2929(17) 2_567
Na6 O6 2.3302(17) .
Na6 O6 2.6186(19) 2_567
Na6 N6 2.858(2) .
Na6 C43 3.006(2) 2_567
Na6 S6 3.0071(12) .
Na6 Na4 3.2217(12) 2_567
Na6 Na6 3.5259(18) 2_567
Na6 Na5 3.5780(13) 2_567
S1 C13 1.767(3) .
S1 C14 1.798(3) .
S2 C27 1.759(3) .
S2 C28 1.793(3) .
S3 C41 1.777(3) .
S3 C42 1.791(3) .
S4 C55 1.772(3) .
S4 C56 1.789(3) .
S5 C69 1.769(3) .
S5 C70 1.802(3) .
S6 C83 1.774(3) .
S6 C84 1.795(3) .
O1 C1 1.300(2) .
O1 Na3 2.2805(18) 2_656
O2 C15 1.302(3) .
O2 Na2 2.5570(18) 2_656
O3 C29 1.295(3) .
O3 Na1 2.3375(17) 2_656
O4 C43 1.297(3) .
O4 Na6 2.2929(17) 2_567
O5 C57 1.298(3) .
O6 C71 1.303(3) .
O6 Na4 2.4513(18) 2_567
O6 Na6 2.6186(19) 2_567
N1 C7 1.286(3) .
N1 C8 1.418(3) .
N2 C21 1.270(3) .
N2 C22 1.425(3) .
N3 C35 1.285(3) .
N3 C36 1.407(3) .
N4 C49 1.279(3) .
N4 C50 1.415(3) .
N5 C63 1.290(3) .
N5 C64 1.417(3) .
N6 C77 1.265(3) .
N6 C78 1.417(3) .
C1 C2 1.412(3) .
C1 C6 1.435(3) .
C1 Na3 3.083(2) 2_656
C2 C3 1.378(3) .
C3 C4 1.390(4) .
C4 C5 1.361(4) .
C5 C6 1.411(3) .
C6 C7 1.444(3) .
C8 C9 1.384(4) .
C8 C13 1.404(3) .
C9 C10 1.384(4) .
C10 C11 1.379(4) .
C11 C12 1.370(4) .
C12 C13 1.394(3) .
C15 C16 1.414(3) .
C15 C20 1.435(3) .
C16 C17 1.378(4) .
C17 C18 1.374(5) .
C18 C19 1.370(4) .
C19 C20 1.411(4) .
C20 C21 1.450(4) .
C22 C23 1.386(4) .
C22 C27 1.396(4) .
C23 C24 1.394(5) .
C24 C25 1.374(5) .
C25 C26 1.373(5) .
C26 C27 1.394(4) .
C29 C30 1.418(3) .
C29 C34 1.433(3) .
C30 C31 1.364(4) .
C31 C32 1.378(5) .
C32 C33 1.374(4) .
C33 C34 1.415(3) .
C34 C35 1.442(4) .
C36 C37 1.399(4) .
C36 C41 1.403(4) .
C37 C38 1.370(4) .
C38 C39 1.375(5) .
C39 C40 1.384(5) .
C40 C41 1.383(4) .
C43 C44 1.413(3) .
C43 C48 1.427(3) .
C43 Na6 3.006(2) 2_567
C44 C45 1.373(4) .
C45 C46 1.388(4) .
C46 C47 1.366(4) .
C47 C48 1.407(3) .
C48 C49 1.444(3) .
C50 C51 1.391(4) .
C50 C55 1.399(3) .
C51 C52 1.377(4) .
C52 C53 1.369(5) .
C53 C54 1.380(5) .
C54 C55 1.397(4) .
C57 C62 1.417(3) .
C57 C58 1.423(3) .
C58 C59 1.369(4) .
C59 C60 1.382(4) .
C60 C61 1.367(4) .
C61 C62 1.415(3) .
C62 C63 1.444(3) .
C64 C65 1.387(4) .
C64 C69 1.401(3) .
C65 C66 1.392(4) .
C66 C67 1.375(5) .
C67 C68 1.373(5) .
C68 C69 1.392(3) .
C71 C72 1.421(3) .
C71 C76 1.424(3) .
C71 Na4 2.839(2) 2_567
C72 C73 1.372(4) .
C73 C74 1.366(5) .
C74 C75 1.366(4) .
C75 C76 1.411(4) .
C76 C77 1.451(4) .
C78 C79 1.381(4) .
C78 C83 1.401(4) .
C79 C80 1.394(4) .
C80 C81 1.375(5) .
C81 C82 1.378(5) .
C82 C83 1.382(4) .
